data_4075713
loop_
_publ_author_name
'Tang, Yongjun'
'Zakharov, Lev N.'
'Rheingold, Arnold L.'
'Kemp, Richard A.'

_publ_section_title
;
 Synthesis and Structural Characterization of Magnesium Amide Complexes
 Containing &#x2212;N[(R)(SiMe3)] Ligands
;
_journal_issue 5
_journal_name_full Organometallics
_journal_page_first 836
_journal_paper_doi 10.1021/om049203c
_journal_volume 24
_journal_year 2005
_chemical_formula_sum 'C34 H50 Mg N4 Si2'
_chemical_formula_weight 595.27
_chemical_name_systematic
; 
 ? 
;
_space_group_IT_number 2
_symmetry_cell_setting triclinic
_symmetry_space_group_name_Hall '-P 1'
_symmetry_space_group_name_H-M 'P -1'
_atom_sites_solution_hydrogens geom
_atom_sites_solution_primary direct
_atom_sites_solution_secondary difmap
_audit_creation_method SHELXL-97
_cell_angle_alpha 91.7290(10)
_cell_angle_beta 101.3580(10)
_cell_angle_gamma 90.4450(10)
_cell_formula_units_Z 4
_cell_length_a 12.0451(7)
_cell_length_b 15.9172(9)
_cell_length_c 18.6838(10)
_cell_measurement_reflns_used 6313
_cell_measurement_temperature 100(2)
_cell_measurement_theta_max 27.46
_cell_measurement_theta_min 2.53
_cell_volume 3510.0(3)
_computing_cell_refinement 'Bruker SMART'
_computing_data_collection 'Bruker SMART'
_computing_data_reduction 'Bruker SAINT'
_computing_molecular_graphics 'Bruker SHELXTL'
_computing_publication_material 'Bruker SHELXTL'
_computing_structure_refinement 'SHELXL-97 (Sheldrick, 1997)'
_computing_structure_solution 'SHELXS-97 (Sheldrick, 1990)'
_diffrn_ambient_temperature 100(2)
_diffrn_measured_fraction_theta_full 0.955
_diffrn_measured_fraction_theta_max 0.955
_diffrn_measurement_device_type 'CCD area detector'
_diffrn_measurement_method 'phi and omega scans'
_diffrn_radiation_monochromator graphite
_diffrn_radiation_source 'fine-focus sealed tube'
_diffrn_radiation_type MoK\a
_diffrn_radiation_wavelength 0.71073
_diffrn_reflns_av_R_equivalents 0.0182
_diffrn_reflns_av_sigmaI/netI 0.0416
_diffrn_reflns_limit_h_max 6
_diffrn_reflns_limit_h_min -15
_diffrn_reflns_limit_k_max 20
_diffrn_reflns_limit_k_min -20
_diffrn_reflns_limit_l_max 24
_diffrn_reflns_limit_l_min -23
_diffrn_reflns_number 22299
_diffrn_reflns_theta_full 27.51
_diffrn_reflns_theta_max 27.51
_diffrn_reflns_theta_min 1.11
_exptl_absorpt_coefficient_mu 0.147
_exptl_absorpt_correction_T_max 1.000
_exptl_absorpt_correction_T_min 0.903
_exptl_absorpt_correction_type multi-scan
_exptl_absorpt_process_details SADABS
_exptl_crystal_colour Colorless
_exptl_crystal_density_diffrn 1.126
_exptl_crystal_density_meas 0
_exptl_crystal_density_method 'not measured'
_exptl_crystal_description Block
_exptl_crystal_F_000 1288
_exptl_crystal_size_max 0.35
_exptl_crystal_size_mid 0.33
_exptl_crystal_size_min 0.28
_refine_diff_density_max 0.463
_refine_diff_density_min -0.243
_refine_diff_density_rms 0.054
_refine_ls_extinction_method none
_refine_ls_goodness_of_fit_ref 1.027
_refine_ls_hydrogen_treatment mixed
_refine_ls_matrix_type full
_refine_ls_number_parameters 1139
_refine_ls_number_reflns 15436
_refine_ls_number_restraints 0
_refine_ls_restrained_S_all 1.027
_refine_ls_R_factor_all 0.0547
_refine_ls_R_factor_gt 0.0439
_refine_ls_shift/su_max 0.006
_refine_ls_shift/su_mean 0.000
_refine_ls_structure_factor_coef Fsqd
_refine_ls_weighting_details 'calc w=1/[\s^2^(Fo^2^)+(0.0652P)^2^+0.5985P] where P=(Fo^2^+2Fc^2^)/3'
_refine_ls_weighting_scheme calc
_refine_ls_wR_factor_gt 0.1101
_refine_ls_wR_factor_ref 0.1168
_reflns_number_gt 12753
_reflns_number_total 15436
_reflns_threshold_expression >2sigma(I)
_cod_data_source_file om049203csi20041216_122428.cif
_cod_data_source_block Compound_5
_cod_depositor_comments
;
The following automatic conversions were performed:

'_symmetry_cell_setting' value 'Triclinic' changed to 'triclinic'
according to /home/saulius/struct/CIF-dictionaries/cif_core.dic
dictionary named 'cif_core.dic' version 2.4.1 from
2010-06-29.

'_exptl_absorpt_correction_type' value 'Multi-scan'
changed to 'multi-scan' according to
/home/saulius/struct/CIF-dictionaries/cif_core.dic dictionary named
'cif_core.dic' version 2.4.1 from 2010-06-29.

Automatic conversion script
Id: cif_fix_values 1715 2011-07-08 13:25:40Z adriana 
;
_cod_original_sg_symbol_H-M P-1
_cod_database_code 4075713

loop_
_symmetry_equiv_pos_as_xyz
'x, y, z'
'-x, -y, -z'

loop_
_atom_site_label
_atom_site_type_symbol
_atom_site_fract_x
_atom_site_fract_y
_atom_site_fract_z
_atom_site_U_iso_or_equiv
_atom_site_adp_type
_atom_site_occupancy
_atom_site_symmetry_multiplicity
_atom_site_calc_flag
Mg1 Mg 0.15084(4) 0.62719(3) -0.23928(3) 0.01536(11) Uani 1 1 d
Si1 Si -0.04107(4) 0.72205(3) -0.15870(2) 0.01914(10) Uani 1 1 d
Si2 Si 0.28874(4) 0.68795(3) -0.36939(2) 0.02119(10) Uani 1 1 d
N1 N -0.00611(11) 0.66596(8) -0.23007(7) 0.0182(3) Uani 1 1 d
N2 N 0.27718(11) 0.68177(8) -0.27967(7) 0.0171(3) Uani 1 1 d
N3 N 0.13301(11) 0.50120(8) -0.28812(7) 0.0190(3) Uani 1 1 d
N4 N 0.21543(11) 0.59084(8) -0.12680(7) 0.0201(3) Uani 1 1 d
C1 C -0.09172(13) 0.64556(10) -0.29237(8) 0.0184(3) Uani 1 1 d
C2 C -0.09889(13) 0.69211(10) -0.35679(8) 0.0194(3) Uani 1 1 d
C3 C -0.17614(14) 0.66838(11) -0.41984(9) 0.0236(3) Uani 1 1 d
C4 C -0.25070(14) 0.60058(11) -0.42260(9) 0.0263(4) Uani 1 1 d
C5 C -0.24530(15) 0.55655(11) -0.35929(10) 0.0280(4) Uani 1 1 d
C6 C -0.16771(14) 0.57714(10) -0.29496(9) 0.0242(3) Uani 1 1 d
C7 C -0.02361(16) 0.76794(11) -0.35677(10) 0.0244(4) Uani 1 1 d
C8 C -0.33418(19) 0.57600(15) -0.49178(11) 0.0360(5) Uani 1 1 d
C9 C -0.1641(2) 0.52236(15) -0.23016(12) 0.0388(5) Uani 1 1 d
C10 C 0.07790(18) 0.79410(14) -0.11414(11) 0.0343(4) Uani 1 1 d
C11 C -0.0766(2) 0.66001(14) -0.08167(11) 0.0350(4) Uani 1 1 d
C12 C -0.16751(17) 0.78866(13) -0.18901(11) 0.0311(4) Uani 1 1 d
C13 C 0.36561(13) 0.71985(9) -0.22695(8) 0.0168(3) Uani 1 1 d
C14 C 0.46154(13) 0.67389(10) -0.19425(9) 0.0210(3) Uani 1 1 d
C15 C 0.54446(15) 0.71081(11) -0.13958(9) 0.0257(4) Uani 1 1 d
C16 C 0.53806(15) 0.79326(11) -0.11462(9) 0.0263(4) Uani 1 1 d
C17 C 0.44547(15) 0.83915(10) -0.14800(9) 0.0229(3) Uani 1 1 d
C18 C 0.36016(13) 0.80510(9) -0.20291(8) 0.0187(3) Uani 1 1 d
C19 C 0.47416(17) 0.58239(12) -0.21387(13) 0.0326(4) Uani 1 1 d
C20 C 0.6263(2) 0.83153(17) -0.05374(12) 0.0414(5) Uani 1 1 d
C21 C 0.26343(16) 0.86028(11) -0.23498(10) 0.0259(4) Uani 1 1 d
C22 C 0.42709(17) 0.64774(14) -0.38812(12) 0.0338(4) Uani 1 1 d
C23 C 0.27646(18) 0.79688(12) -0.40582(10) 0.0302(4) Uani 1 1 d
C24 C 0.17559(17) 0.62281(12) -0.42972(10) 0.0286(4) Uani 1 1 d
C25 C 0.05163(14) 0.47870(10) -0.34596(9) 0.0211(3) Uani 1 1 d
C26 C 0.05282(14) 0.40348(11) -0.38514(9) 0.0237(3) Uani 1 1 d
C27 C 0.14086(15) 0.34869(10) -0.36416(9) 0.0240(3) Uani 1 1 d
C28 C 0.22430(15) 0.37036(10) -0.30443(9) 0.0230(3) Uani 1 1 d
C29 C 0.21744(14) 0.44666(10) -0.26842(9) 0.0198(3) Uani 1 1 d
C30 C 0.15787(15) 0.52757(10) -0.10381(9) 0.0237(3) Uani 1 1 d
C31 C 0.17605(17) 0.50411(12) -0.03171(10) 0.0311(4) Uani 1 1 d
C32 C 0.25540(18) 0.54762(13) 0.01917(10) 0.0349(5) Uani 1 1 d
C33 C 0.31557(17) 0.61278(13) -0.00324(10) 0.0331(4) Uani 1 1 d
C34 C 0.29301(15) 0.63239(12) -0.07652(9) 0.0261(4) Uani 1 1 d
Mg1' Mg 0.29539(4) 0.88662(3) 0.24425(3) 0.01630(11) Uani 1 1 d
Si1' Si 0.05971(4) 0.78307(3) 0.16413(2) 0.01895(10) Uani 1 1 d
Si2' Si 0.51983(4) 0.86188(3) 0.37591(2) 0.01861(10) Uani 1 1 d
N1' N 0.13425(11) 0.84359(8) 0.23494(7) 0.0184(3) Uani 1 1 d
N2' N 0.45076(11) 0.84250(8) 0.28732(7) 0.0179(3) Uani 1 1 d
N3' N 0.30883(11) 1.01226(8) 0.29266(7) 0.0179(3) Uani 1 1 d
N4' N 0.29404(12) 0.92214(9) 0.13228(7) 0.0238(3) Uani 1 1 d
C1' C 0.07691(13) 0.86457(9) 0.29303(8) 0.0173(3) Uani 1 1 d
C2' C 0.09138(13) 0.81435(10) 0.35598(8) 0.0204(3) Uani 1 1 d
C3' C 0.03541(15) 0.83512(11) 0.41247(9) 0.0247(4) Uani 1 1 d
C4' C -0.03598(14) 0.90327(11) 0.41031(9) 0.0250(4) Uani 1 1 d
C5' C -0.04815(14) 0.95282(11) 0.34958(9) 0.0239(3) Uani 1 1 d
C6' C 0.00769(13) 0.93547(10) 0.29193(8) 0.0210(3) Uani 1 1 d
C7' C 0.16651(16) 0.73906(11) 0.36148(10) 0.0257(4) Uani 1 1 d
C8' C -0.09832(18) 0.92238(14) 0.47153(11) 0.0340(4) Uani 1 1 d
C9' C -0.00562(18) 0.99667(12) 0.23091(11) 0.0289(4) Uani 1 1 d
C10' C -0.0461(2) 0.84094(14) 0.09629(12) 0.0418(5) Uani 1 1 d
C11' C 0.1558(2) 0.7335(2) 0.10889(14) 0.0544(7) Uani 1 1 d
C12' C -0.0285(3) 0.69853(16) 0.19289(12) 0.0480(6) Uani 1 1 d
C13' C 0.50285(13) 0.79186(9) 0.24023(8) 0.0167(3) Uani 1 1 d
C14' C 0.58714(14) 0.82367(10) 0.20458(8) 0.0208(3) Uani 1 1 d
C15' C 0.62829(14) 0.77364(11) 0.15316(9) 0.0232(3) Uani 1 1 d
C16' C 0.59036(14) 0.69184(11) 0.13521(9) 0.0232(3) Uani 1 1 d
C17' C 0.51167(14) 0.65953(10) 0.17230(9) 0.0220(3) Uani 1 1 d
C18' C 0.46899(13) 0.70642(10) 0.22488(8) 0.0190(3) Uani 1 1 d
C19' C 0.63171(18) 0.91237(11) 0.22002(12) 0.0303(4) Uani 1 1 d
C20' C 0.63302(19) 0.63988(13) 0.07754(11) 0.0330(4) Uani 1 1 d
C21' C 0.38924(16) 0.66576(11) 0.26630(10) 0.0265(4) Uani 1 1 d
C22' C 0.42363(17) 0.84422(13) 0.44135(10) 0.0303(4) Uani 1 1 d
C23' C 0.57827(17) 0.97114(11) 0.39993(10) 0.0278(4) Uani 1 1 d
C24' C 0.64101(16) 0.78835(11) 0.39886(10) 0.0271(4) Uani 1 1 d
C25' C 0.26380(14) 1.03593(10) 0.35051(8) 0.0204(3) Uani 1 1 d
C26' C 0.28632(14) 1.11325(11) 0.38630(9) 0.0238(3) Uani 1 1 d
C27' C 0.35750(15) 1.16984(10) 0.36179(9) 0.0240(3) Uani 1 1 d
C28' C 0.40447(14) 1.14658(10) 0.30239(9) 0.0212(3) Uani 1 1 d
C29' C 0.37807(13) 1.06818(10) 0.26974(8) 0.0191(3) Uani 1 1 d
C30' C 0.21372(16) 0.97495(11) 0.10342(9) 0.0271(4) Uani 1 1 d
C31' C 0.18942(19) 0.99293(13) 0.02974(10) 0.0362(5) Uani 1 1 d
C32' C 0.25119(19) 0.95414(13) -0.01609(10) 0.0386(5) Uani 1 1 d
C33' C 0.3341(2) 0.89998(17) 0.01261(11) 0.0462(6) Uani 1 1 d
C34' C 0.35359(18) 0.88529(15) 0.08665(10) 0.0398(5) Uani 1 1 d
H3 H -0.1770(14) 0.6981(11) -0.4613(9) 0.018(4) Uiso 1 1 d
H5 H -0.2942(18) 0.5086(13) -0.3594(11) 0.040(6) Uiso 1 1 d
H7A H -0.0331(17) 0.7898(12) -0.4053(11) 0.033(5) Uiso 1 1 d
H7B H 0.0570(18) 0.7548(12) -0.3380(11) 0.033(5) Uiso 1 1 d
H7C H -0.0403(18) 0.8126(14) -0.3238(12) 0.045(6) Uiso 1 1 d
H8A H -0.361(2) 0.5243(18) -0.4900(14) 0.066(8) Uiso 1 1 d
H8B H -0.301(2) 0.5754(16) -0.5338(14) 0.060(7) Uiso 1 1 d
H8C H -0.394(3) 0.6111(19) -0.5001(16) 0.080(9) Uiso 1 1 d
H9A H -0.186(2) 0.4674(18) -0.2476(14) 0.072(8) Uiso 1 1 d
H9B H -0.0930(19) 0.5227(13) -0.1979(11) 0.037(6) Uiso 1 1 d
H9C H -0.218(2) 0.5414(17) -0.2037(15) 0.070(9) Uiso 1 1 d
H10A H 0.148(2) 0.7650(16) -0.0990(14) 0.064(8) Uiso 1 1 d
H10B H 0.060(2) 0.8192(15) -0.0710(13) 0.052(7) Uiso 1 1 d
H10C H 0.092(3) 0.8408(19) -0.1458(16) 0.088(10) Uiso 1 1 d
H11A H -0.091(2) 0.6959(15) -0.0444(13) 0.055(7) Uiso 1 1 d
H11B H -0.147(3) 0.6310(19) -0.0978(16) 0.083(10) Uiso 1 1 d
H11C H -0.019(2) 0.6246(17) -0.0602(14) 0.064(8) Uiso 1 1 d
H12A H -0.185(2) 0.8213(15) -0.1480(14) 0.057(7) Uiso 1 1 d
H12B H -0.154(2) 0.8258(15) -0.2262(13) 0.051(7) Uiso 1 1 d
H12C H -0.232(2) 0.7577(15) -0.2077(13) 0.054(7) Uiso 1 1 d
H15 H 0.6073(18) 0.6790(12) -0.1154(11) 0.036(5) Uiso 1 1 d
H17 H 0.4421(16) 0.8933(12) -0.1321(10) 0.028(5) Uiso 1 1 d
H19A H 0.4211(19) 0.5623(13) -0.2567(12) 0.037(6) Uiso 1 1 d
H19B H 0.457(3) 0.5482(19) -0.1731(16) 0.086(10) Uiso 1 1 d
H19C H 0.549(3) 0.5700(17) -0.2157(15) 0.074(9) Uiso 1 1 d
H20A H 0.638(3) 0.888(2) -0.0538(19) 0.115(13) Uiso 1 1 d
H20B H 0.702(3) 0.802(2) -0.0474(17) 0.094(10) Uiso 1 1 d
H20C H 0.609(2) 0.8310(18) -0.0097(16) 0.073(9) Uiso 1 1 d
H21A H 0.2768(19) 0.8899(14) -0.2776(12) 0.048(6) Uiso 1 1 d
H21B H 0.2525(17) 0.9033(13) -0.2013(11) 0.036(5) Uiso 1 1 d
H21C H 0.1941(17) 0.8300(12) -0.2512(10) 0.029(5) Uiso 1 1 d
H22A H 0.437(2) 0.6635(17) -0.4350(16) 0.073(8) Uiso 1 1 d
H22B H 0.431(2) 0.5890(16) -0.3840(12) 0.049(7) Uiso 1 1 d
H22C H 0.490(2) 0.6693(14) -0.3541(12) 0.043(6) Uiso 1 1 d
H23A H 0.336(2) 0.8340(14) -0.3835(12) 0.046(6) Uiso 1 1 d
H23B H 0.2012(19) 0.8211(13) -0.4009(11) 0.041(6) Uiso 1 1 d
H23C H 0.2791(18) 0.7941(13) -0.4562(12) 0.039(6) Uiso 1 1 d
H24A H 0.182(2) 0.6271(14) -0.4794(13) 0.052(7) Uiso 1 1 d
H24B H 0.098(2) 0.6369(14) -0.4237(12) 0.049(7) Uiso 1 1 d
H24C H 0.1848(17) 0.5616(14) -0.4214(11) 0.037(6) Uiso 1 1 d
H25 H -0.0050(16) 0.5175(11) -0.3594(9) 0.021(5) Uiso 1 1 d
H26 H -0.0073(16) 0.3901(11) -0.4247(10) 0.025(5) Uiso 1 1 d
H27 H 0.1440(15) 0.2987(12) -0.3886(10) 0.022(5) Uiso 1 1 d
H28 H 0.2807(18) 0.3332(13) -0.2879(11) 0.034(5) Uiso 1 1 d
H29 H 0.2730(16) 0.4627(11) -0.2266(10) 0.025(5) Uiso 1 1 d
H30 H 0.1058(16) 0.5000(12) -0.1386(10) 0.026(5) Uiso 1 1 d
H31 H 0.1311(17) 0.4572(12) -0.0187(10) 0.029(5) Uiso 1 1 d
H32 H 0.2696(18) 0.5360(13) 0.0689(12) 0.041(6) Uiso 1 1 d
H33 H 0.3679(19) 0.6422(13) 0.0307(12) 0.040(6) Uiso 1 1 d
H34 H 0.3323(17) 0.6765(12) -0.0936(10) 0.031(5) Uiso 1 1 d
H3' H 0.0476(15) 0.8014(11) 0.4557(10) 0.020(4) Uiso 1 1 d
H5' H -0.0950(15) 1.0008(11) 0.3472(9) 0.020(4) Uiso 1 1 d
H7D H 0.1785(17) 0.7182(13) 0.4098(12) 0.037(6) Uiso 1 1 d
H7E H 0.2356(16) 0.7520(11) 0.3468(10) 0.024(5) Uiso 1 1 d
H7F H 0.1302(17) 0.6923(12) 0.3276(11) 0.032(5) Uiso 1 1 d
H8D H -0.0479(19) 0.9256(13) 0.5192(12) 0.041(6) Uiso 1 1 d
H8E H -0.1360(19) 0.9759(15) 0.4656(12) 0.044(6) Uiso 1 1 d
H8F H -0.151(2) 0.8793(17) 0.4763(14) 0.065(8) Uiso 1 1 d
H9D H 0.067(3) 1.015(2) 0.2225(17) 0.101(11) Uiso 1 1 d
H9E H -0.033(3) 0.975(2) 0.1897(18) 0.094(11) Uiso 1 1 d
H9F H -0.032(2) 1.0505(18) 0.2441(14) 0.066(8) Uiso 1 1 d
H10D H -0.079(2) 0.8034(15) 0.0584(13) 0.053(7) Uiso 1 1 d
H10E H -0.110(3) 0.8650(19) 0.1187(16) 0.086(10) Uiso 1 1 d
H10F H -0.010(3) 0.8902(19) 0.0769(15) 0.081(9) Uiso 1 1 d
H11D H 0.118(3) 0.690(2) 0.0805(17) 0.087(10) Uiso 1 1 d
H11E H 0.181(4) 0.767(3) 0.073(2) 0.146(17) Uiso 1 1 d
H11F H 0.226(3) 0.7203(17) 0.1312(15) 0.071(8) Uiso 1 1 d
H12D H -0.076(3) 0.716(2) 0.2237(18) 0.092(11) Uiso 1 1 d
H12E H 0.021(2) 0.6562(18) 0.2155(15) 0.070(9) Uiso 1 1 d
H12F H -0.073(2) 0.6690(14) 0.1506(13) 0.050(6) Uiso 1 1 d
H15' H 0.6814(16) 0.7963(11) 0.1274(10) 0.026(5) Uiso 1 1 d
H17' H 0.4883(15) 0.6004(12) 0.1634(10) 0.025(5) Uiso 1 1 d
H19D H 0.683(2) 0.9184(14) 0.2686(13) 0.051(7) Uiso 1 1 d
H19E H 0.6687(19) 0.9309(13) 0.1816(12) 0.045(6) Uiso 1 1 d
H19F H 0.5765(19) 0.9496(14) 0.2241(11) 0.042(6) Uiso 1 1 d
H20D H 0.708(3) 0.6533(17) 0.0795(15) 0.073(9) Uiso 1 1 d
H20E H 0.590(2) 0.6503(15) 0.0282(14) 0.059(7) Uiso 1 1 d
H20F H 0.620(2) 0.5797(17) 0.0828(13) 0.062(7) Uiso 1 1 d
H21D H 0.383(2) 0.6041(16) 0.2541(13) 0.055(7) Uiso 1 1 d
H21E H 0.316(2) 0.6887(14) 0.2559(12) 0.046(6) Uiso 1 1 d
H21F H 0.4145(16) 0.6745(11) 0.3187(11) 0.025(5) Uiso 1 1 d
H22D H 0.460(2) 0.8655(14) 0.4900(13) 0.049(6) Uiso 1 1 d
H22E H 0.4062(18) 0.7845(14) 0.4456(11) 0.040(6) Uiso 1 1 d
H22F H 0.352(2) 0.8742(14) 0.4280(12) 0.046(6) Uiso 1 1 d
H23D H 0.518(2) 1.0140(15) 0.3991(12) 0.053(7) Uiso 1 1 d
H23E H 0.6168(19) 0.9732(13) 0.4481(12) 0.044(6) Uiso 1 1 d
H23F H 0.6322(19) 0.9869(14) 0.3698(12) 0.044(6) Uiso 1 1 d
H24D H 0.6724(18) 0.7938(13) 0.4483(13) 0.042(6) Uiso 1 1 d
H24E H 0.6183(18) 0.7314(14) 0.3876(11) 0.039(6) Uiso 1 1 d
H24F H 0.7005(18) 0.8005(13) 0.3729(11) 0.036(6) Uiso 1 1 d
H25' H 0.2157(15) 0.9974(11) 0.3658(9) 0.017(4) Uiso 1 1 d
H26' H 0.2510(16) 1.1259(11) 0.4249(10) 0.024(5) Uiso 1 1 d
H27' H 0.3716(17) 1.2238(12) 0.3854(10) 0.032(5) Uiso 1 1 d
H28' H 0.4549(15) 1.1834(11) 0.2841(9) 0.019(4) Uiso 1 1 d
H29' H 0.4081(13) 1.0506(10) 0.2295(9) 0.010(4) Uiso 1 1 d
H30' H 0.1703(16) 1.0029(12) 0.1347(10) 0.026(5) Uiso 1 1 d
H31' H 0.1327(19) 1.0310(14) 0.0114(12) 0.042(6) Uiso 1 1 d
H32' H 0.236(2) 0.9635(14) -0.0657(13) 0.052(7) Uiso 1 1 d
H33' H 0.374(2) 0.8705(16) -0.0156(14) 0.060(7) Uiso 1 1 d
H34' H 0.4097(19) 0.8486(13) 0.1090(12) 0.041(6) Uiso 1 1 d

loop_
_atom_site_aniso_label
_atom_site_aniso_U_11
_atom_site_aniso_U_22
_atom_site_aniso_U_33
_atom_site_aniso_U_23
_atom_site_aniso_U_13
_atom_site_aniso_U_12
Mg1 0.0145(3) 0.0163(2) 0.0149(2) 0.00122(19) 0.00209(19) -0.0019(2)
Si1 0.0186(2) 0.0213(2) 0.0182(2) 0.00322(16) 0.00476(17) 0.00141(17)
Si2 0.0202(2) 0.0265(2) 0.0176(2) -0.00215(17) 0.00614(17) -0.00720(18)
N1 0.0141(6) 0.0214(6) 0.0188(6) 0.0029(5) 0.0025(5) -0.0012(5)
N2 0.0147(6) 0.0190(6) 0.0177(6) -0.0004(5) 0.0034(5) -0.0031(5)
N3 0.0193(7) 0.0182(6) 0.0197(6) 0.0007(5) 0.0047(5) -0.0034(5)
N4 0.0192(7) 0.0235(7) 0.0181(6) 0.0026(5) 0.0042(5) 0.0042(5)
C1 0.0159(8) 0.0203(7) 0.0193(7) 0.0002(6) 0.0040(6) 0.0029(6)
C2 0.0179(8) 0.0201(7) 0.0209(8) 0.0016(6) 0.0053(6) 0.0034(6)
C3 0.0242(9) 0.0270(8) 0.0197(8) 0.0018(7) 0.0044(7) 0.0053(7)
C4 0.0194(8) 0.0328(9) 0.0253(8) -0.0067(7) 0.0020(7) 0.0035(7)
C5 0.0197(9) 0.0281(9) 0.0347(10) -0.0034(7) 0.0029(7) -0.0056(7)
C6 0.0180(8) 0.0273(8) 0.0270(8) 0.0025(7) 0.0034(7) -0.0026(7)
C7 0.0260(9) 0.0234(8) 0.0240(8) 0.0061(7) 0.0045(7) -0.0002(7)
C8 0.0293(11) 0.0455(12) 0.0292(10) -0.0098(9) -0.0022(8) -0.0014(10)
C9 0.0324(11) 0.0421(12) 0.0389(11) 0.0140(9) -0.0016(10) -0.0174(10)
C10 0.0319(11) 0.0414(11) 0.0290(10) -0.0095(9) 0.0060(8) -0.0070(9)
C11 0.0478(13) 0.0338(10) 0.0288(10) 0.0086(8) 0.0189(9) 0.0074(10)
C12 0.0293(10) 0.0344(10) 0.0311(10) 0.0052(8) 0.0087(8) 0.0105(8)
C13 0.0167(8) 0.0195(7) 0.0159(7) 0.0014(6) 0.0071(6) -0.0037(6)
C14 0.0169(8) 0.0224(8) 0.0240(8) 0.0030(6) 0.0050(6) -0.0032(6)
C15 0.0170(8) 0.0341(9) 0.0256(8) 0.0069(7) 0.0027(7) -0.0039(7)
C16 0.0231(9) 0.0376(9) 0.0187(8) -0.0006(7) 0.0058(7) -0.0130(7)
C17 0.0289(9) 0.0223(8) 0.0200(8) -0.0045(6) 0.0123(7) -0.0098(7)
C18 0.0212(8) 0.0200(7) 0.0171(7) 0.0008(6) 0.0093(6) -0.0036(6)
C19 0.0224(10) 0.0237(9) 0.0489(12) 0.0015(8) 0.0005(9) 0.0029(7)
C20 0.0363(12) 0.0581(14) 0.0263(10) -0.0072(9) -0.0002(9) -0.0183(11)
C21 0.0306(10) 0.0206(8) 0.0282(9) -0.0006(7) 0.0098(8) 0.0024(7)
C22 0.0290(10) 0.0437(12) 0.0319(10) -0.0076(9) 0.0153(8) -0.0064(9)
C23 0.0343(11) 0.0341(10) 0.0232(9) 0.0048(7) 0.0082(8) -0.0100(9)
C24 0.0306(10) 0.0363(10) 0.0189(8) -0.0016(7) 0.0052(7) -0.0104(8)
C25 0.0184(8) 0.0213(8) 0.0231(8) 0.0009(6) 0.0030(6) -0.0006(7)
C26 0.0196(8) 0.0272(8) 0.0226(8) -0.0035(7) 0.0006(7) -0.0041(7)
C27 0.0250(9) 0.0199(8) 0.0269(8) -0.0052(7) 0.0061(7) -0.0022(7)
C28 0.0217(9) 0.0225(8) 0.0252(8) 0.0003(7) 0.0059(7) 0.0015(7)
C29 0.0177(8) 0.0226(8) 0.0187(7) 0.0001(6) 0.0027(6) -0.0039(6)
C30 0.0260(9) 0.0234(8) 0.0235(8) 0.0038(7) 0.0086(7) 0.0035(7)
C31 0.0397(11) 0.0289(9) 0.0298(9) 0.0105(7) 0.0174(8) 0.0112(8)
C32 0.0450(12) 0.0436(11) 0.0180(8) 0.0097(8) 0.0094(8) 0.0198(9)
C33 0.0282(10) 0.0488(11) 0.0200(8) -0.0009(8) -0.0004(7) 0.0076(9)
C34 0.0230(9) 0.0342(9) 0.0206(8) 0.0006(7) 0.0029(7) 0.0009(7)
Mg1' 0.0153(3) 0.0190(2) 0.0148(2) 0.00070(19) 0.0034(2) 0.0003(2)
Si1' 0.0186(2) 0.0210(2) 0.0170(2) -0.00012(16) 0.00328(17) -0.00121(17)
Si2' 0.0181(2) 0.0191(2) 0.0176(2) -0.00209(16) 0.00121(17) 0.00178(17)
N1' 0.0170(7) 0.0223(6) 0.0166(6) 0.0006(5) 0.0050(5) -0.0009(5)
N2' 0.0163(7) 0.0195(6) 0.0176(6) -0.0019(5) 0.0033(5) 0.0013(5)
N3' 0.0156(6) 0.0193(6) 0.0187(6) 0.0013(5) 0.0027(5) 0.0011(5)
N4' 0.0194(7) 0.0337(8) 0.0188(7) 0.0031(6) 0.0051(5) -0.0037(6)
C1' 0.0151(7) 0.0215(7) 0.0151(7) -0.0008(6) 0.0028(6) -0.0047(6)
C2' 0.0187(8) 0.0248(8) 0.0167(7) -0.0008(6) 0.0018(6) -0.0061(6)
C3' 0.0238(9) 0.0328(9) 0.0167(7) -0.0007(7) 0.0031(7) -0.0115(7)
C4' 0.0188(8) 0.0358(9) 0.0206(8) -0.0079(7) 0.0064(7) -0.0107(7)
C5' 0.0173(8) 0.0290(9) 0.0256(8) -0.0064(7) 0.0055(7) -0.0021(7)
C6' 0.0168(8) 0.0254(8) 0.0203(8) -0.0002(6) 0.0027(6) -0.0023(6)
C7' 0.0281(10) 0.0279(9) 0.0211(8) 0.0069(7) 0.0039(7) -0.0017(7)
C8' 0.0300(10) 0.0479(12) 0.0268(10) -0.0112(9) 0.0145(8) -0.0121(9)
C9' 0.0325(11) 0.0272(9) 0.0285(9) 0.0054(8) 0.0088(8) 0.0091(8)
C10' 0.0423(13) 0.0330(10) 0.0386(11) -0.0016(9) -0.0193(10) -0.0014(10)
C11' 0.0281(12) 0.090(2) 0.0402(13) -0.0375(14) 0.0012(10) 0.0074(13)
C12' 0.0684(17) 0.0440(13) 0.0277(10) 0.0001(9) 0.0018(11) -0.0348(13)
C13' 0.0143(7) 0.0185(7) 0.0155(7) -0.0009(6) -0.0010(6) 0.0023(6)
C14' 0.0202(8) 0.0205(7) 0.0216(8) 0.0013(6) 0.0038(6) 0.0006(6)
C15' 0.0193(8) 0.0292(9) 0.0227(8) 0.0032(7) 0.0076(7) 0.0017(7)
C16' 0.0210(8) 0.0282(8) 0.0191(8) -0.0016(6) 0.0008(6) 0.0085(7)
C17' 0.0225(8) 0.0188(7) 0.0216(8) -0.0019(6) -0.0026(6) 0.0030(6)
C18' 0.0164(8) 0.0195(7) 0.0196(7) 0.0009(6) 0.0000(6) 0.0007(6)
C19' 0.0315(10) 0.0227(9) 0.0412(11) -0.0019(8) 0.0185(9) -0.0061(8)
C20' 0.0338(11) 0.0378(11) 0.0281(10) -0.0086(8) 0.0093(8) 0.0072(9)
C21' 0.0268(10) 0.0223(8) 0.0308(10) -0.0013(7) 0.0068(8) -0.0049(7)
C22' 0.0314(10) 0.0394(11) 0.0206(8) -0.0025(8) 0.0066(8) -0.0007(9)
C23' 0.0302(10) 0.0233(8) 0.0261(9) -0.0047(7) -0.0028(8) 0.0003(8)
C24' 0.0283(10) 0.0244(9) 0.0252(9) -0.0021(7) -0.0025(8) 0.0062(7)
C25' 0.0170(8) 0.0249(8) 0.0195(7) 0.0020(6) 0.0044(6) -0.0011(6)
C26' 0.0226(9) 0.0286(8) 0.0218(8) -0.0043(7) 0.0086(7) 0.0003(7)
C27' 0.0234(9) 0.0222(8) 0.0255(8) -0.0042(7) 0.0034(7) -0.0006(7)
C28' 0.0176(8) 0.0214(8) 0.0243(8) 0.0032(6) 0.0033(6) -0.0006(6)
C29' 0.0166(8) 0.0228(8) 0.0185(7) 0.0019(6) 0.0044(6) 0.0030(6)
C30' 0.0307(10) 0.0264(9) 0.0242(8) 0.0052(7) 0.0048(7) -0.0031(7)
C31' 0.0416(12) 0.0341(10) 0.0289(10) 0.0124(8) -0.0044(9) -0.0069(9)
C32' 0.0493(13) 0.0482(12) 0.0156(8) 0.0044(8) 0.0001(8) -0.0227(10)
C33' 0.0457(13) 0.0739(16) 0.0216(9) -0.0011(10) 0.0137(9) -0.0009(12)
C34' 0.0310(11) 0.0690(15) 0.0212(9) 0.0048(9) 0.0089(8) 0.0098(10)

loop_
_atom_type_symbol
_atom_type_description
_atom_type_scat_dispersion_real
_atom_type_scat_dispersion_imag
_atom_type_scat_source
C C 0.0033 0.0016 'International Tables Vol C Tables 4.2.6.8 and 6.1.1.4'
H H 0.0000 0.0000 'International Tables Vol C Tables 4.2.6.8 and 6.1.1.4'
N N 0.0061 0.0033 'International Tables Vol C Tables 4.2.6.8 and 6.1.1.4'
Mg Mg 0.0486 0.0363 'International Tables Vol C Tables 4.2.6.8 and 6.1.1.4'
Si Si 0.0817 0.0704 'International Tables Vol C Tables 4.2.6.8 and 6.1.1.4'

loop_
_geom_angle_atom_site_label_1
_geom_angle_atom_site_label_2
_geom_angle_atom_site_label_3
_geom_angle
N2 Mg1 N1 132.61(6)
N2 Mg1 N3 104.96(5)
N1 Mg1 N3 107.47(5)
N2 Mg1 N4 109.55(5)
N1 Mg1 N4 99.83(5)
N3 Mg1 N4 96.94(5)
N1 Si1 C12 111.61(8)
N1 Si1 C10 111.07(8)
C12 Si1 C10 107.19(10)
N1 Si1 C11 116.82(8)
C12 Si1 C11 104.79(10)
C10 Si1 C11 104.66(10)
N2 Si2 C24 110.64(7)
N2 Si2 C23 114.76(8)
C24 Si2 C23 106.34(9)
N2 Si2 C22 113.44(8)
C24 Si2 C22 105.86(9)
C23 Si2 C22 105.13(10)
C1 N1 Si1 119.19(10)
C1 N1 Mg1 113.98(10)
Si1 N1 Mg1 126.77(7)
C13 N2 Si2 116.68(10)
C13 N2 Mg1 115.55(9)
Si2 N2 Mg1 127.77(7)
C29 N3 C25 117.09(14)
C29 N3 Mg1 118.62(10)
C25 N3 Mg1 123.28(11)
C34 N4 C30 117.37(14)
C34 N4 Mg1 126.88(11)
C30 N4 Mg1 114.91(11)
C6 C1 C2 117.36(14)
C6 C1 N1 122.72(14)
C2 C1 N1 119.82(13)
C3 C2 C1 120.27(15)
C3 C2 C7 119.68(14)
C1 C2 C7 120.05(14)
C2 C3 C4 122.41(16)
C2 C3 H3 118.6(11)
C4 C3 H3 119.0(11)
C5 C4 C3 117.18(15)
C5 C4 C8 121.33(17)
C3 C4 C8 121.49(17)
C4 C5 C6 122.47(16)
C4 C5 H5 119.6(12)
C6 C5 H5 117.9(12)
C5 C6 C1 120.28(15)
C5 C6 C9 118.43(16)
C1 C6 C9 121.23(15)
C2 C7 H7A 110.5(12)
C2 C7 H7B 111.4(11)
H7A C7 H7B 110.3(16)
C2 C7 H7C 111.6(13)
H7A C7 H7C 108.4(17)
H7B C7 H7C 104.4(17)
C4 C8 H8A 111.4(17)
C4 C8 H8B 112.8(15)
H8A C8 H8B 105(2)
C4 C8 H8C 112.0(18)
H8A C8 H8C 108(2)
H8B C8 H8C 107(2)
C6 C9 H9A 108.3(16)
C6 C9 H9B 113.8(12)
H9A C9 H9B 111(2)
C6 C9 H9C 108.7(17)
H9A C9 H9C 107(2)
H9B C9 H9C 108(2)
Si1 C10 H10A 112.7(15)
Si1 C10 H10B 109.3(14)
H10A C10 H10B 106(2)
Si1 C10 H10C 113.3(17)
H10A C10 H10C 108(2)
H10B C10 H10C 107(2)
Si1 C11 H11A 110.6(14)
Si1 C11 H11B 109.6(17)
H11A C11 H11B 103(2)
Si1 C11 H11C 113.9(16)
H11A C11 H11C 106(2)
H11B C11 H11C 113(2)
Si1 C12 H12A 110.6(14)
Si1 C12 H12B 110.5(14)
H12A C12 H12B 109.7(19)
Si1 C12 H12C 112.9(15)
H12A C12 H12C 106(2)
H12B C12 H12C 107.5(19)
C14 C13 N2 121.44(14)
C14 C13 C18 117.06(14)
N2 C13 C18 121.48(14)
C15 C14 C13 120.72(15)
C15 C14 C19 117.68(16)
C13 C14 C19 121.50(15)
C16 C15 C14 122.43(16)
C16 C15 H15 116.5(12)
C14 C15 H15 121.0(12)
C15 C16 C17 116.91(15)
C15 C16 C20 121.90(18)
C17 C16 C20 121.18(18)
C16 C17 C18 122.87(16)
C16 C17 H17 116.7(12)
C18 C17 H17 120.4(12)
C17 C18 C13 119.98(15)
C17 C18 C21 118.45(15)
C13 C18 C21 121.58(14)
C14 C19 H19A 114.1(12)
C14 C19 H19B 108.1(17)
H19A C19 H19B 105(2)
C14 C19 H19C 111.4(17)
H19A C19 H19C 113(2)
H19B C19 H19C 104(2)
C16 C20 H20A 117(2)
C16 C20 H20B 113.3(18)
H20A C20 H20B 110(3)
C16 C20 H20C 115.3(18)
H20A C20 H20C 96(3)
H20B C20 H20C 104(2)
C18 C21 H21A 113.0(13)
C18 C21 H21B 111.0(12)
H21A C21 H21B 104.6(17)
C18 C21 H21C 113.2(12)
H21A C21 H21C 105.3(17)
H21B C21 H21C 109.2(17)
Si2 C22 H22A 110.6(17)
Si2 C22 H22B 110.7(15)
H22A C22 H22B 111(2)
Si2 C22 H22C 112.8(13)
H22A C22 H22C 107(2)
H22B C22 H22C 105.2(19)
Si2 C23 H23A 114.0(13)
Si2 C23 H23B 109.7(12)
H23A C23 H23B 110.0(18)
Si2 C23 H23C 109.1(13)
H23A C23 H23C 106.0(18)
H23B C23 H23C 107.7(17)
Si2 C24 H24A 110.1(14)
Si2 C24 H24B 113.6(13)
H24A C24 H24B 110.4(19)
Si2 C24 H24C 112.5(12)
H24A C24 H24C 102.9(18)
H24B C24 H24C 106.8(18)
N3 C25 C26 122.84(15)
N3 C25 H25 116.0(11)
C26 C25 H25 121.2(11)
C27 C26 C25 119.02(15)
C27 C26 H26 121.5(11)
C25 C26 H26 119.5(11)
C28 C27 C26 118.88(16)
C28 C27 H27 119.9(11)
C26 C27 H27 121.2(11)
C27 C28 C29 118.66(16)
C27 C28 H28 120.0(13)
C29 C28 H28 121.2(13)
N3 C29 C28 123.50(15)
N3 C29 H29 116.0(11)
C28 C29 H29 120.4(11)
N4 C30 C31 122.95(17)
N4 C30 H30 116.2(12)
C31 C30 H30 120.9(12)
C32 C31 C30 118.94(17)
C32 C31 H31 122.4(11)
C30 C31 H31 118.7(11)
C31 C32 C33 119.08(16)
C31 C32 H32 122.9(13)
C33 C32 H32 118.0(13)
C32 C33 C34 118.67(18)
C32 C33 H33 119.2(13)
C34 C33 H33 122.2(13)
N4 C34 C33 122.99(17)
N4 C34 H34 116.1(12)
C33 C34 H34 120.9(12)
N2' Mg1' N1' 135.09(6)
N2' Mg1' N3' 100.40(5)
N1' Mg1' N3' 109.06(5)
N2' Mg1' N4' 108.53(6)
N1' Mg1' N4' 100.74(5)
N3' Mg1' N4' 97.12(5)
N1' Si1' C11' 111.12(9)
N1' Si1' C12' 114.09(8)
C11' Si1' C12' 108.21(15)
N1' Si1' C10' 115.32(8)
C11' Si1' C10' 104.62(13)
C12' Si1' C10' 102.67(12)
N2' Si2' C22' 111.15(8)
N2' Si2' C24' 109.57(7)
C22' Si2' C24' 107.53(9)
N2' Si2' C23' 116.86(8)
C22' Si2' C23' 104.29(9)
C24' Si2' C23' 106.95(9)
C1' N1' Si1' 116.30(10)
C1' N1' Mg1' 117.55(10)
Si1' N1' Mg1' 126.14(7)
C13' N2' Si2' 119.37(10)
C13' N2' Mg1' 116.38(9)
Si2' N2' Mg1' 124.24(7)
C25' N3' C29' 117.01(13)
C25' N3' Mg1' 124.24(11)
C29' N3' Mg1' 118.23(10)
C30' N4' C34' 117.01(15)
C30' N4' Mg1' 116.32(11)
C34' N4' Mg1' 125.68(13)
C6' C1' C2' 117.49(14)
C6' C1' N1' 122.40(13)
C2' C1' N1' 120.09(14)
C3' C2' C1' 119.87(15)
C3' C2' C7' 119.94(15)
C1' C2' C7' 120.19(14)
C4' C3' C2' 122.69(16)
C4' C3' H3' 118.2(11)
C2' C3' H3' 119.1(11)
C3' C4' C5' 117.22(15)
C3' C4' C8' 121.30(17)
C5' C4' C8' 121.48(17)
C4' C5' C6' 122.30(16)
C4' C5' H5' 119.1(11)
C6' C5' H5' 118.6(11)
C5' C6' C1' 120.38(15)
C5' C6' C9' 117.83(16)
C1' C6' C9' 121.75(15)
C2' C7' H7D 110.2(12)
C2' C7' H7E 110.8(11)
H7D C7' H7E 112.2(17)
C2' C7' H7F 110.8(11)
H7D C7' H7F 106.9(16)
H7E C7' H7F 105.9(16)
C4' C8' H8D 112.5(13)
C4' C8' H8E 111.5(13)
H8D C8' H8E 106.3(18)
C4' C8' H8F 112.4(16)
H8D C8' H8F 103.7(19)
H8E C8' H8F 110(2)
C6' C9' H9D 111.2(19)
C6' C9' H9E 114(2)
H9D C9' H9E 99(3)
C6' C9' H9F 113.1(16)
H9D C9' H9F 98(2)
H9E C9' H9F 119(3)
Si1' C10' H10D 108.9(14)
Si1' C10' H10E 112.4(16)
H10D C10' H10E 107(2)
Si1' C10' H10F 111.7(17)
H10D C10' H10F 111(2)
H10E C10' H10F 106(2)
Si1' C11' H11D 109(2)
Si1' C11' H11E 118(3)
H11D C11' H11E 102(3)
Si1' C11' H11F 118.7(18)
H11D C11' H11F 113(3)
H11E C11' H11F 94(3)
Si1' C12' H12D 115(2)
Si1' C12' H12E 108.4(17)
H12D C12' H12E 110(2)
Si1' C12' H12F 110.6(13)
H12D C12' H12F 109(2)
H12E C12' H12F 103(2)
N2' C13' C14' 122.41(13)
N2' C13' C18' 120.44(14)
C14' C13' C18' 117.12(14)
C15' C14' C13' 120.34(14)
C15' C14' C19' 118.90(15)
C13' C14' C19' 120.75(15)
C16' C15' C14' 122.34(15)
C16' C15' H15' 117.6(11)
C14' C15' H15' 120.0(11)
C17' C16' C15' 117.33(15)
C17' C16' C20' 121.21(16)
C15' C16' C20' 121.46(16)
C16' C17' C18' 122.61(15)
C16' C17' H17' 118.8(11)
C18' C17' H17' 118.5(11)
C17' C18' C13' 120.06(15)
C17' C18' C21' 119.77(14)
C13' C18' C21' 120.16(14)
C14' C19' H19D 111.6(13)
C14' C19' H19E 110.9(13)
H19D C19' H19E 111.5(19)
C14' C19' H19F 112.7(14)
H19D C19' H19F 102.2(19)
H19E C19' H19F 107.7(18)
C16' C20' H20D 108.8(17)
C16' C20' H20E 111.9(15)
H20D C20' H20E 109(2)
C16' C20' H20F 111.2(15)
H20D C20' H20F 113(2)
H20E C20' H20F 103(2)
C18' C21' H21D 109.9(14)
C18' C21' H21E 112.7(13)
H21D C21' H21E 108.3(19)
C18' C21' H21F 111.4(11)
H21D C21' H21F 109.4(17)
H21E C21' H21F 104.9(17)
Si2' C22' H22D 109.2(14)
Si2' C22' H22E 112.6(13)
H22D C22' H22E 107.1(17)
Si2' C22' H22F 112.3(13)
H22D C22' H22F 107.1(18)
H22E C22' H22F 108.3(18)
Si2' C23' H23D 112.9(13)
Si2' C23' H23E 109.0(13)
H23D C23' H23E 103.7(19)
Si2' C23' H23F 111.7(13)
H23D C23' H23F 111.8(18)
H23E C23' H23F 107.2(19)
Si2' C24' H24D 109.7(14)
Si2' C24' H24E 112.1(13)
H24D C24' H24E 108.6(18)
Si2' C24' H24F 112.0(12)
H24D C24' H24F 106.9(18)
H24E C24' H24F 107.4(18)
N3' C25' C26' 122.86(15)
N3' C25' H25' 116.6(10)
C26' C25' H25' 120.5(10)
C25' C26' C27' 119.21(15)
C25' C26' H26' 118.2(11)
C27' C26' H26' 122.5(11)
C28' C27' C26' 118.70(15)
C28' C27' H27' 121.8(12)
C26' C27' H27' 119.5(12)
C29' C28' C27' 118.60(15)
C29' C28' H28' 119.9(10)
C27' C28' H28' 121.5(10)
N3' C29' C28' 123.61(15)
N3' C29' H29' 115.6(10)
C28' C29' H29' 120.8(10)
N4' C30' C31' 123.39(18)
N4' C30' H30' 119.0(11)
C31' C30' H30' 117.6(11)
C32' C31' C30' 118.62(19)
C32' C31' H31' 120.3(14)
C30' C31' H31' 121.1(14)
C33' C32' C31' 118.77(17)
C33' C32' H32' 120.2(15)
C31' C32' H32' 121.0(15)
C32' C33' C34' 119.3(2)
C32' C33' H33' 122.2(16)
C34' C33' H33' 118.3(16)
N4' C34' C33' 122.9(2)
N4' C34' H34' 114.6(13)
C33' C34' H34' 122.6(13)

loop_
_geom_bond_atom_site_label_1
_geom_bond_atom_site_label_2
_geom_bond_distance
Mg1 N2 2.0278(13)
Mg1 N1 2.0307(14)
Mg1 N3 2.1694(13)
Mg1 N4 2.1892(14)
Si1 N1 1.7053(14)
Si1 C12 1.8670(19)
Si1 C10 1.873(2)
Si1 C11 1.8843(19)
Si2 N2 1.7149(13)
Si2 C24 1.8724(18)
Si2 C23 1.8781(19)
Si2 C22 1.882(2)
N1 C1 1.4223(19)
N2 C13 1.4188(19)
N3 C29 1.345(2)
N3 C25 1.346(2)
N4 C34 1.342(2)
N4 C30 1.346(2)
C1 C6 1.411(2)
C1 C2 1.421(2)
C2 C3 1.390(2)
C2 C7 1.504(2)
C3 C4 1.392(2)
C3 H3 0.918(17)
C4 C5 1.384(3)
C4 C8 1.512(2)
C5 C6 1.398(2)
C5 H5 0.96(2)
C6 C9 1.507(3)
C7 H7A 0.97(2)
C7 H7B 0.99(2)
C7 H7C 0.97(2)
C8 H8A 0.89(3)
C8 H8B 0.95(3)
C8 H8C 0.91(3)
C9 H9A 0.94(3)
C9 H9B 0.94(2)
C9 H9C 0.94(3)
C10 H10A 0.97(3)
C10 H10B 0.95(2)
C10 H10C 1.00(3)
C11 H11A 0.93(3)
C11 H11B 0.95(3)
C11 H11C 0.93(3)
C12 H12A 0.97(3)
C12 H12B 0.96(2)
C12 H12C 0.92(3)
C13 C14 1.416(2)
C13 C18 1.422(2)
C14 C15 1.393(2)
C14 C19 1.507(2)
C15 C16 1.387(3)
C15 H15 0.96(2)
C16 C17 1.390(3)
C16 C20 1.505(2)
C17 C18 1.395(2)
C17 H17 0.91(2)
C18 C21 1.504(2)
C19 H19A 0.97(2)
C19 H19B 1.00(3)
C19 H19C 0.93(3)
C20 H20A 0.91(4)
C20 H20B 1.01(3)
C20 H20C 0.89(3)
C21 H21A 0.98(2)
C21 H21B 0.94(2)
C21 H21C 0.95(2)
C22 H22A 0.95(3)
C22 H22B 0.94(2)
C22 H22C 0.95(2)
C23 H23A 0.95(2)
C23 H23B 1.01(2)
C23 H23C 0.95(2)
C24 H24A 0.95(2)
C24 H24B 0.99(2)
C24 H24C 0.99(2)
C25 C26 1.386(2)
C25 H25 0.926(19)
C26 C27 1.382(2)
C26 H26 0.945(19)
C27 C28 1.380(2)
C27 H27 0.910(18)
C28 C29 1.381(2)
C28 H28 0.92(2)
C29 H29 0.950(18)
C30 C31 1.385(2)
C30 H30 0.909(19)
C31 C32 1.374(3)
C31 H31 0.982(19)
C32 C33 1.382(3)
C32 H32 0.94(2)
C33 C34 1.388(2)
C33 H33 0.92(2)
C34 H34 0.94(2)
Mg1' N2' 2.0259(14)
Mg1' N1' 2.0263(14)
Mg1' N3' 2.1614(14)
Mg1' N4' 2.1806(14)
Si1' N1' 1.7106(13)
Si1' C11' 1.861(2)
Si1' C12' 1.864(2)
Si1' C10' 1.879(2)
Si2' N2' 1.7175(13)
Si2' C22' 1.8681(19)
Si2' C24' 1.8694(18)
Si2' C23' 1.8791(18)
N1' C1' 1.4295(19)
N2' C13' 1.4141(19)
N3' C25' 1.347(2)
N3' C29' 1.350(2)
N4' C30' 1.330(2)
N4' C34' 1.343(2)
C1' C6' 1.407(2)
C1' C2' 1.425(2)
C2' C3' 1.393(2)
C2' C7' 1.501(2)
C3' C4' 1.386(3)
C3' H3' 0.971(17)
C4' C5' 1.386(2)
C4' C8' 1.512(2)
C5' C6' 1.400(2)
C5' H5' 0.949(18)
C6' C9' 1.507(2)
C7' H7D 0.96(2)
C7' H7E 0.95(2)
C7' H7F 1.00(2)
C8' H8D 0.97(2)
C8' H8E 0.97(2)
C8' H8F 0.95(3)
C9' H9D 0.96(4)
C9' H9E 0.84(3)
C9' H9F 0.96(3)
C10' H10D 0.94(2)
C10' H10E 1.02(3)
C10' H10F 1.00(3)
C11' H11D 0.92(3)
C11' H11E 0.96(5)
C11' H11F 0.90(3)
C12' H12D 0.92(3)
C12' H12E 0.95(3)
C12' H12F 0.97(2)
C13' C14' 1.417(2)
C13' C18' 1.421(2)
C14' C15' 1.397(2)
C14' C19' 1.506(2)
C15' C16' 1.386(2)
C15' H15' 0.947(19)
C16' C17' 1.384(2)
C16' C20' 1.510(2)
C17' C18' 1.395(2)
C17' H17' 0.980(18)
C18' C21' 1.501(2)
C19' H19D 0.99(2)
C19' H19E 0.97(2)
C19' H19F 0.91(2)
C20' H20D 0.92(3)
C20' H20E 0.98(3)
C20' H20F 0.98(3)
C21' H21D 1.00(2)
C21' H21E 0.95(2)
C21' H21F 0.971(19)
C22' H22D 0.98(2)
C22' H22E 0.98(2)
C22' H22F 0.98(2)
C23' H23D 1.00(3)
C23' H23E 0.93(2)
C23' H23F 0.98(2)
C24' H24D 0.93(2)
C24' H24E 0.95(2)
C24' H24F 0.96(2)
C25' C26' 1.382(2)
C25' H25' 0.929(17)
C26' C27' 1.387(2)
C26' H26' 0.925(19)
C27' C28' 1.384(2)
C27' H27' 0.95(2)
C28' C29' 1.379(2)
C28' H28' 0.958(18)
C29' H29' 0.934(16)
C30' C31' 1.389(2)
C30' H30' 0.96(2)
C31' C32' 1.376(3)
C31' H31' 0.94(2)
C32' C33' 1.363(3)
C32' H32' 0.93(2)
C33' C34' 1.384(3)
C33' H33' 0.91(3)
C34' H34' 0.94(2)
